data_1561051
loop_
_publ_author_name
'Lynch-Colameta, Tessa'
'Greta, Sarah'
'Snyder, Scott A.'

_publ_section_title
;
 Synthesis of Aza-Quaternary Centers via Pictet--Spengler Reactions of
 Ketonitrones
;
_journal_name_full 'Chemical Science'
_journal_paper_doi 10.1039/D1SC00882J
_journal_year 2021
_chemical_formula_moiety 'C22 H22 N2 O3, 0.15(H2 O)'
_chemical_formula_sum 'C22 H22.3 N2 O3.15'
_chemical_formula_weight 365.12
_space_group_crystal_system monoclinic
_space_group_IT_number 14
_space_group_name_Hall '-P 2ybc'
_space_group_name_H-M_alt 'P 1 21/c 1'
_atom_sites_solution_hydrogens mixed
_atom_sites_solution_primary dual
_atom_sites_solution_secondary difmap
_audit_creation_date 2019-12-12
_audit_creation_method
;
Olex2 1.2
(compiled 2018.05.29 svn.r3508 for OlexSys, GUI svn.r5506)
;
_audit_update_record
;
2021-02-02 deposited with the CCDC.	2021-03-12 downloaded from the CCDC.
;
_cell_angle_alpha 90
_cell_angle_beta 99.457(2)
_cell_angle_gamma 90
_cell_formula_units_Z 8
_cell_length_a 20.9936(14)
_cell_length_b 10.3069(7)
_cell_length_c 17.3090(11)
_cell_measurement_reflns_used 9992
_cell_measurement_temperature 100(2)
_cell_measurement_theta_max 25.44
_cell_measurement_theta_min 2.31
_cell_volume 3694.4(4)
_computing_cell_refinement 'SAINT V.8.35A (Bruker AXS Inc., 2013)'
_computing_data_collection 'APEX3 v.2015.9-0 (Bruker AXS Inc., 2015)'
_computing_data_reduction 'SAINT V.8.35A (Bruker AXS Inc., 2013)'
_computing_molecular_graphics
;
OLEX2: a complete structure solution, refinement and analysis program 
Dolomanov et al., 2009

Mercury: visualization and analysis of crystal structures
Macrae, et al., 2006

O. V. Dolomanov, L. J. Bourhis, R. J. Gildea, J. A. K. Howard and H. Puschmann.
J. Appl. Cryst. (2009). 42, 339-341;

C. F. Macrae, P. R. Edgington, P. McCabe, E. Pidcock, G. P. Shields, R. Taylor,
M. Towler and J. van de Streek, J. Appl. Cryst. (2006). 39, 453-457.
;
_computing_publication_material
;
 APEX3 v.2015.5-2 (Bruker AXS Inc., 2015)
 OLEX2 (Dolomanov et al., 2009)
;
_computing_structure_refinement 'XL-2018/3 (Sheldrick, 2015b)'
_computing_structure_solution 'XT 2018/2 (Sheldrick, 2015a)'
_diffrn_ambient_temperature 100(2)
_diffrn_detector 'Bruker PHOTON 100'
_diffrn_detector_area_resol_mean 10.4167
_diffrn_detector_type CMOS
_diffrn_measured_fraction_theta_full 0.994
_diffrn_measured_fraction_theta_max 0.963
_diffrn_measurement_device_type 'Bruker D8 Venture'
_diffrn_measurement_method 'omega and phi scans'
_diffrn_radiation_monochromator mirrors
_diffrn_radiation_type MoK\a
_diffrn_radiation_wavelength 0.71073
_diffrn_reflns_av_R_equivalents 0.0519
_diffrn_reflns_av_unetI/netI 0.0343
_diffrn_reflns_Laue_measured_fraction_full 0.994
_diffrn_reflns_Laue_measured_fraction_max 0.963
_diffrn_reflns_limit_h_max 26
_diffrn_reflns_limit_h_min -26
_diffrn_reflns_limit_k_max 12
_diffrn_reflns_limit_k_min -12
_diffrn_reflns_limit_l_max 20
_diffrn_reflns_limit_l_min -21
_diffrn_reflns_number 96894
_diffrn_reflns_point_group_measured_fraction_full 0.994
_diffrn_reflns_point_group_measured_fraction_max 0.963
_diffrn_reflns_theta_full 25.242
_diffrn_reflns_theta_max 26.418
_diffrn_reflns_theta_min 2.207
_diffrn_source 'micro-focus X-ray tube'
_diffrn_source_type 'INCOATEC ImuS'
_diffrn_standards_number 0
_exptl_absorpt_coefficient_mu 0.088
_exptl_absorpt_correction_T_max 0.7454
_exptl_absorpt_correction_T_min 0.6670
_exptl_absorpt_correction_type multi-scan
_exptl_absorpt_process_details
;
SADABS-2016/2 (Bruker,2016/2) was used for absorption correction. 
wR2(int) was 0.1064 before and 0.0579 after correction. 
The Ratio of minimum to maximum transmission is 0.8948.
;
_exptl_crystal_colour colourless
_exptl_crystal_colour_primary colourless
_exptl_crystal_density_diffrn 1.313
_exptl_crystal_description block
_exptl_crystal_F_000 1548
_exptl_crystal_size_max 0.22
_exptl_crystal_size_mid 0.16
_exptl_crystal_size_min 0.12
_refine_diff_density_max 0.304
_refine_diff_density_min -0.373
_refine_diff_density_rms 0.041
_refine_ls_extinction_method none
_refine_ls_goodness_of_fit_ref 1.053
_refine_ls_hydrogen_treatment mixed
_refine_ls_matrix_type full
_refine_ls_number_parameters 504
_refine_ls_number_reflns 7298
_refine_ls_number_restraints 2
_refine_ls_restrained_S_all 8.967
_refine_ls_R_factor_all 0.0758
_refine_ls_R_factor_gt 0.0464
_refine_ls_shift/su_max 0.000
_refine_ls_shift/su_mean 0.000
_refine_ls_structure_factor_coef Fsqd
_refine_ls_weighting_details 'w=1/[\s^2^(Fo^2^)+(0.0371P)^2^+2.2164P] where P=(Fo^2^+2Fc^2^)/3'
_refine_ls_weighting_scheme calc
_refine_ls_wR_factor_gt 0.0956
_refine_ls_wR_factor_ref 0.1049
_reflns_Friedel_coverage 0.000
_reflns_number_gt 5440
_reflns_number_total 7298
_reflns_threshold_expression 'I > 2\s(I)'
_cod_data_source_file d1sc00882j2.cif
_cod_data_source_block 0869_tessa_top
_cod_original_formula_sum 'C22 H22.30 N2 O3.15'
_cod_database_code 1561051
_shelx_shelxl_version_number 2018/3
_shelx_space_group_comment
;
The symmetry employed for this shelxl refinement is uniquely defined
by the following loop, which should always be used as a source of
symmetry information in preference to the above space-group names.
They are only intended as comments.
;
_shelx_estimated_absorpt_t_max 0.989
_shelx_estimated_absorpt_t_min 0.981
_olex2_refinement_description
;
1. Fixed Uiso
 At 1.2 times of:
  All C(H) groups, All C(H,H) groups, All N(H) groups
 At 1.5 times of:
  All C(H,H,H) groups, All O(H,H) groups
2. Restrained distances
 N3-H3 = N1-H1
 0.88 with sigma of 0.02
3. Others
 Fixed Sof: O7(0.3) H7A(0.3) H7B(0.3)
4.a Free rotating group:
 O7(H7A,H7B)
4.b Ternary CH refined with riding coordinates:
 C18(H18), C20(H20), C40(H40), C42(H42)
4.c Secondary CH2 refined with riding coordinates:
 C17(H17A,H17B), C19(H19A,H19B), C39(H39A,H39B), C41(H41A,H41B)
4.d Aromatic/amide H refined with riding coordinates:
 C2(H2), C3(H3), C4(H4), C5(H5), C12(H12), C13(H13), C14(H14), C15(H15),
 C16(H16), C24(H24), C25(H25), C26(H26), C27(H27), C34(H34), C35(H35), C36(H36),
  C37(H37), C38(H38)
4.e Idealised Me refined as rotating group:
 C10(H10A,H10B,H10C), C22(H22A,H22B,H22C), C32(H32A,H32B,H32C), C44(H44A,H44B,
 H44C)
;
_olex2_submission_special_instructions 'No special instructions were received'

loop_
_space_group_symop_operation_xyz
'x, y, z'
'-x, y+1/2, -z+1/2'
'-x, -y, -z'
'x, -y-1/2, z-1/2'

loop_
_atom_site_label
_atom_site_type_symbol
_atom_site_fract_x
_atom_site_fract_y
_atom_site_fract_z
_atom_site_U_iso_or_equiv
_atom_site_adp_type
_atom_site_occupancy
_atom_site_site_symmetry_order
_atom_site_calc_flag
_atom_site_refinement_flags_posn
_atom_site_refinement_flags_adp
_atom_site_refinement_flags_occupancy
_atom_site_disorder_assembly
_atom_site_disorder_group
O1 O 0.43371(5) 0.67226(12) 0.67381(7) 0.0285(3) Uani 1 1 d . . . . .
O2 O 0.31551(7) 0.7245(2) 0.51466(9) 0.0702(6) Uani 1 1 d . . . . .
O3 O 0.42281(6) 0.72594(14) 0.52500(7) 0.0373(3) Uani 1 1 d . . . . .
O7 O 0.1576(3) 0.7332(6) 0.6696(4) 0.0631(15) Uiso 0.3 1 d . . P . .
H7A H 0.138118 0.802314 0.682682 0.095 Uiso 0.3 1 d G . P . .
H7B H 0.199159 0.746207 0.677811 0.095 Uiso 0.3 1 d G . P . .
N1 N 0.44407(7) 0.30451(13) 0.85181(8) 0.0199(3) Uani 1 1 d D . . . .
H1 H 0.4817(7) 0.2681(17) 0.8482(10) 0.024 Uiso 1 1 d DR . . . .
N2 N 0.41427(6) 0.60844(13) 0.74285(8) 0.0216(3) Uani 1 1 d . . . . .
C1 C 0.39904(8) 0.25511(17) 0.89345(9) 0.0222(4) Uani 1 1 d . . . . .
C2 C 0.40213(9) 0.14691(18) 0.94204(10) 0.0279(4) Uani 1 1 d . . . . .
H2 H 0.439688 0.094146 0.951934 0.034 Uiso 1 1 calc R . . . .
C3 C 0.34786(10) 0.1196(2) 0.97539(11) 0.0349(5) Uani 1 1 d . . . . .
H3 H 0.348023 0.045306 1.007930 0.042 Uiso 1 1 calc DR . . . .
C4 C 0.29302(9) 0.1984(2) 0.96237(11) 0.0368(5) Uani 1 1 d . . . . .
H4 H 0.256795 0.177014 0.986322 0.044 Uiso 1 1 calc R . . . .
C5 C 0.29064(8) 0.3065(2) 0.91544(10) 0.0316(4) Uani 1 1 d . . . . .
H5 H 0.253528 0.360672 0.907826 0.038 Uiso 1 1 calc R . . . .
C6 C 0.34389(8) 0.33551(17) 0.87894(9) 0.0236(4) Uani 1 1 d . . . . .
C7 C 0.35725(8) 0.43477(17) 0.82604(10) 0.0230(4) Uani 1 1 d . . . . .
C8 C 0.41808(7) 0.41196(16) 0.81089(9) 0.0192(4) Uani 1 1 d . . . . .
C9 C 0.45290(7) 0.48629(15) 0.75567(9) 0.0186(3) Uani 1 1 d . . . . .
C10 C 0.45394(8) 0.40433(17) 0.68172(10) 0.0236(4) Uani 1 1 d . . . . .
H10A H 0.410191 0.373610 0.661557 0.035 Uiso 1 1 calc GR . . . .
H10B H 0.482663 0.329735 0.694655 0.035 Uiso 1 1 calc GR . . . .
H10C H 0.469646 0.457384 0.641780 0.035 Uiso 1 1 calc GR . . . .
C11 C 0.52097(7) 0.52614(15) 0.79489(9) 0.0182(3) Uani 1 1 d . . . . .
C12 C 0.53400(8) 0.55189(16) 0.87478(10) 0.0219(4) Uani 1 1 d . . . . .
H12 H 0.500546 0.543019 0.905298 0.026 Uiso 1 1 calc R . . . .
C13 C 0.59489(8) 0.59020(16) 0.91055(10) 0.0258(4) Uani 1 1 d . . . . .
H13 H 0.603160 0.606109 0.965345 0.031 Uiso 1 1 calc R . . . .
C14 C 0.64379(8) 0.60538(16) 0.86650(11) 0.0272(4) Uani 1 1 d . . . . .
H14 H 0.685668 0.631490 0.890981 0.033 Uiso 1 1 calc R . . . .
C15 C 0.63151(8) 0.58253(17) 0.78730(11) 0.0265(4) Uani 1 1 d . . . . .
H15 H 0.664748 0.594546 0.756777 0.032 Uiso 1 1 calc R . . . .
C16 C 0.57063(8) 0.54188(16) 0.75163(10) 0.0223(4) Uani 1 1 d . . . . .
H16 H 0.562863 0.524628 0.696976 0.027 Uiso 1 1 calc R . . . .
C17 C 0.31594(8) 0.54313(18) 0.78817(10) 0.0259(4) Uani 1 1 d . . . . .
H17A H 0.315659 0.615988 0.825379 0.031 Uiso 1 1 calc R . . . .
H17B H 0.270994 0.512828 0.771857 0.031 Uiso 1 1 calc R . . . .
C18 C 0.34422(8) 0.58662(17) 0.71764(10) 0.0236(4) Uani 1 1 d . . . . .
H18 H 0.337250 0.518127 0.676189 0.028 Uiso 1 1 calc R . . . .
C19 C 0.32385(8) 0.71735(18) 0.68221(11) 0.0295(4) Uani 1 1 d . . . . .
H19A H 0.318652 0.781631 0.723220 0.035 Uiso 1 1 calc R . . . .
H19B H 0.282907 0.710887 0.644774 0.035 Uiso 1 1 calc R . . . .
C20 C 0.37981(8) 0.75289(17) 0.64072(10) 0.0256(4) Uani 1 1 d . . . . .
H20 H 0.391465 0.845901 0.651757 0.031 Uiso 1 1 calc R . . . .
C21 C 0.36760(9) 0.73206(18) 0.55367(11) 0.0334(5) Uani 1 1 d . . . . .
C22 C 0.41708(11) 0.7209(2) 0.44049(11) 0.0437(5) Uani 1 1 d . . . . .
H22A H 0.399625 0.803372 0.418028 0.066 Uiso 1 1 calc GR . . . .
H22B H 0.387990 0.650052 0.420113 0.066 Uiso 1 1 calc GR . . . .
H22C H 0.459744 0.706023 0.426163 0.066 Uiso 1 1 calc GR . . . .
O4 O 0.08311(5) 0.66537(12) 0.31152(7) 0.0305(3) Uani 1 1 d . . . . .
O5 O 0.08749(7) 0.78316(14) 0.44767(8) 0.0392(3) Uani 1 1 d . . . . .
O6 O 0.18858(6) 0.85341(15) 0.44703(9) 0.0482(4) Uani 1 1 d . . . . .
N3 N 0.04841(7) 0.27744(15) 0.15005(8) 0.0249(3) Uani 1 1 d D . . . .
H3A H 0.0081(10) 0.2725(19) 0.1375(11) 0.030 Uiso 1 1 d R . . . .
N4 N 0.10390(6) 0.56963(14) 0.25800(8) 0.0257(3) Uani 1 1 d . . . . .
C23 C 0.09150(8) 0.19285(18) 0.12497(10) 0.0252(4) Uani 1 1 d . . . . .
C24 C 0.08050(9) 0.08743(18) 0.07442(10) 0.0290(4) Uani 1 1 d . . . . .
H24 H 0.037993 0.064132 0.050674 0.035 Uiso 1 1 calc R . . . .
C25 C 0.13349(9) 0.01769(19) 0.05988(11) 0.0327(4) Uani 1 1 d . . . . .
H25 H 0.127375 -0.055051 0.025757 0.039 Uiso 1 1 calc R . . . .
C26 C 0.19607(9) 0.05276(18) 0.09477(11) 0.0320(4) Uani 1 1 d . . . . .
H26 H 0.231653 0.002482 0.084439 0.038 Uiso 1 1 calc R . . . .
C27 C 0.20717(8) 0.15870(18) 0.14379(11) 0.0293(4) Uani 1 1 d . . . . .
H27 H 0.249972 0.181902 0.166439 0.035 Uiso 1 1 calc R . . . .
C28 C 0.15442(8) 0.23192(17) 0.15982(10) 0.0241(4) Uani 1 1 d . . . . .
C29 C 0.14684(8) 0.34449(17) 0.20587(10) 0.0242(4) Uani 1 1 d . . . . .
C30 C 0.08206(8) 0.36807(17) 0.19848(10) 0.0233(4) Uani 1 1 d . . . . .
C31 C 0.05001(8) 0.47480(17) 0.23798(10) 0.0233(4) Uani 1 1 d . . . . .
C32 C 0.02388(8) 0.42025(19) 0.30893(10) 0.0280(4) Uani 1 1 d . . . . .
H32A H 0.059147 0.379454 0.344848 0.042 Uiso 1 1 calc GR . . . .
H32B H -0.009574 0.355546 0.291328 0.042 Uiso 1 1 calc GR . . . .
H32C H 0.005338 0.490856 0.335990 0.042 Uiso 1 1 calc GR . . . .
C33 C -0.00273(8) 0.54121(17) 0.17968(10) 0.0231(4) Uani 1 1 d . . . . .
C34 C -0.06461(8) 0.56165(18) 0.19576(11) 0.0276(4) Uani 1 1 d . . . . .
H34 H -0.075357 0.533767 0.244333 0.033 Uiso 1 1 calc R . . . .
C35 C -0.11080(9) 0.6225(2) 0.14129(12) 0.0350(5) Uani 1 1 d . . . . .
H35 H -0.152896 0.636660 0.153039 0.042 Uiso 1 1 calc R . . . .
C36 C -0.09629(9) 0.66269(19) 0.07046(11) 0.0362(5) Uani 1 1 d . . . . .
H36 H -0.128234 0.703782 0.033217 0.043 Uiso 1 1 calc R . . . .
C37 C -0.03478(9) 0.64277(19) 0.05385(11) 0.0340(5) Uani 1 1 d . . . . .
H37 H -0.024334 0.670325 0.005069 0.041 Uiso 1 1 calc R . . . .
C38 C 0.01146(9) 0.58279(18) 0.10821(10) 0.0290(4) Uani 1 1 d . . . . .
H38 H 0.053630 0.569825 0.096445 0.035 Uiso 1 1 calc R . . . .
C39 C 0.19613(8) 0.42963(18) 0.25397(11) 0.0278(4) Uani 1 1 d . . . . .
H39A H 0.217750 0.484677 0.219198 0.033 Uiso 1 1 calc R . . . .
H39B H 0.229334 0.375562 0.286214 0.033 Uiso 1 1 calc R . . . .
C40 C 0.16228(8) 0.51439(18) 0.30658(11) 0.0286(4) Uani 1 1 d . . . . .
H40 H 0.149620 0.460953 0.349844 0.034 Uiso 1 1 calc R . . . .
C41 C 0.19690(9) 0.6365(2) 0.34004(13) 0.0393(5) Uani 1 1 d . . . . .
H41A H 0.228453 0.666218 0.307179 0.047 Uiso 1 1 calc R . . . .
H41B H 0.219597 0.621919 0.394151 0.047 Uiso 1 1 calc R . . . .
C42 C 0.14136(8) 0.73523(19) 0.33852(12) 0.0328(4) Uani 1 1 d . . . . .
H42 H 0.146449 0.806731 0.300957 0.039 Uiso 1 1 calc R . . . .
C43 C 0.13462(9) 0.79192(18) 0.41685(12) 0.0328(5) Uani 1 1 d . . . . .
C44 C 0.18964(11) 0.9055(2) 0.52467(14) 0.0578(7) Uani 1 1 d . . . . .
H44A H 0.155872 0.971564 0.523174 0.087 Uiso 1 1 calc GR . . . .
H44B H 0.231890 0.944841 0.543208 0.087 Uiso 1 1 calc GR . . . .
H44C H 0.181875 0.835551 0.560308 0.087 Uiso 1 1 calc GR . . . .

loop_
_atom_site_aniso_label
_atom_site_aniso_U_11
_atom_site_aniso_U_22
_atom_site_aniso_U_33
_atom_site_aniso_U_23
_atom_site_aniso_U_13
_atom_site_aniso_U_12
O1 0.0195(6) 0.0279(7) 0.0365(7) 0.0144(6) 0.0001(5) 0.0006(5)
O2 0.0366(9) 0.1239(17) 0.0429(9) -0.0276(10) -0.0147(7) 0.0282(10)
O3 0.0358(8) 0.0440(8) 0.0304(7) 0.0028(6) 0.0001(6) -0.0034(6)
N1 0.0183(7) 0.0192(7) 0.0222(7) 0.0004(6) 0.0033(6) -0.0004(6)
N2 0.0182(7) 0.0195(7) 0.0258(8) 0.0037(6) 0.0001(6) -0.0006(6)
C1 0.0240(9) 0.0243(9) 0.0177(8) -0.0033(7) 0.0020(7) -0.0077(7)
C2 0.0342(10) 0.0276(10) 0.0219(9) -0.0008(8) 0.0043(8) -0.0056(8)
C3 0.0450(12) 0.0352(11) 0.0249(10) 0.0015(9) 0.0069(8) -0.0155(10)
C4 0.0318(11) 0.0542(13) 0.0252(10) -0.0001(10) 0.0072(8) -0.0181(10)
C5 0.0207(9) 0.0486(12) 0.0251(9) -0.0013(9) 0.0030(7) -0.0070(9)
C6 0.0204(9) 0.0316(10) 0.0179(8) -0.0044(7) 0.0002(7) -0.0062(8)
C7 0.0182(9) 0.0281(9) 0.0213(9) -0.0028(8) -0.0003(7) -0.0024(7)
C8 0.0186(8) 0.0192(8) 0.0187(8) -0.0024(7) -0.0003(6) -0.0027(7)
C9 0.0182(8) 0.0159(8) 0.0210(8) -0.0005(7) 0.0014(6) -0.0006(7)
C10 0.0256(9) 0.0221(9) 0.0226(9) -0.0016(7) 0.0027(7) -0.0033(7)
C11 0.0180(8) 0.0120(8) 0.0238(9) 0.0019(7) 0.0012(7) 0.0013(7)
C12 0.0206(9) 0.0181(8) 0.0269(9) -0.0007(7) 0.0038(7) 0.0008(7)
C13 0.0283(10) 0.0188(9) 0.0277(9) -0.0010(8) -0.0034(7) 0.0000(8)
C14 0.0175(9) 0.0197(9) 0.0409(11) 0.0031(8) -0.0059(8) -0.0006(7)
C15 0.0175(9) 0.0249(9) 0.0377(11) 0.0082(8) 0.0058(7) 0.0023(7)
C16 0.0210(9) 0.0204(9) 0.0249(9) 0.0047(7) 0.0023(7) 0.0040(7)
C17 0.0170(8) 0.0306(10) 0.0292(9) -0.0029(8) 0.0010(7) 0.0015(8)
C18 0.0164(8) 0.0241(9) 0.0282(9) -0.0004(8) -0.0024(7) -0.0005(7)
C19 0.0198(9) 0.0265(10) 0.0397(11) 0.0033(8) -0.0027(8) 0.0013(8)
C20 0.0220(9) 0.0177(9) 0.0334(10) 0.0020(8) -0.0066(7) 0.0021(7)
C21 0.0306(11) 0.0273(10) 0.0387(11) -0.0046(9) -0.0053(9) 0.0097(8)
C22 0.0560(14) 0.0426(13) 0.0318(11) 0.0023(10) 0.0048(10) 0.0050(11)
O4 0.0165(6) 0.0341(7) 0.0388(7) -0.0096(6) -0.0017(5) 0.0008(5)
O5 0.0377(8) 0.0416(8) 0.0357(8) -0.0011(7) -0.0014(6) -0.0026(7)
O6 0.0259(7) 0.0489(9) 0.0619(10) -0.0227(8) -0.0158(7) 0.0042(7)
N3 0.0150(7) 0.0328(9) 0.0266(8) -0.0015(7) 0.0021(6) 0.0025(7)
N4 0.0175(7) 0.0288(8) 0.0299(8) -0.0030(7) 0.0007(6) 0.0032(6)
C23 0.0245(9) 0.0301(10) 0.0225(9) 0.0068(8) 0.0082(7) 0.0042(8)
C24 0.0294(10) 0.0320(10) 0.0262(9) 0.0009(8) 0.0065(8) 0.0007(8)
C25 0.0408(11) 0.0286(10) 0.0313(10) 0.0011(8) 0.0136(9) 0.0033(9)
C26 0.0317(10) 0.0296(10) 0.0381(11) 0.0071(9) 0.0156(8) 0.0075(9)
C27 0.0222(9) 0.0309(10) 0.0365(10) 0.0110(9) 0.0101(8) 0.0048(8)
C28 0.0220(9) 0.0271(10) 0.0244(9) 0.0083(8) 0.0078(7) 0.0041(8)
C29 0.0183(9) 0.0287(10) 0.0259(9) 0.0068(8) 0.0047(7) 0.0016(7)
C30 0.0200(9) 0.0279(9) 0.0219(9) 0.0037(8) 0.0036(7) 0.0009(8)
C31 0.0156(8) 0.0287(9) 0.0249(9) 0.0000(8) 0.0016(7) -0.0009(7)
C32 0.0224(9) 0.0334(10) 0.0282(10) 0.0004(8) 0.0039(7) 0.0020(8)
C33 0.0186(9) 0.0242(9) 0.0250(9) -0.0044(8) -0.0006(7) 0.0014(7)
C34 0.0185(9) 0.0323(10) 0.0305(10) -0.0060(8) -0.0003(7) -0.0016(8)
C35 0.0182(9) 0.0401(12) 0.0439(12) -0.0095(10) -0.0033(8) 0.0031(8)
C36 0.0324(11) 0.0342(11) 0.0357(11) -0.0051(9) -0.0130(9) 0.0086(9)
C37 0.0410(11) 0.0337(11) 0.0251(10) -0.0009(9) -0.0011(8) 0.0058(9)
C38 0.0252(9) 0.0329(10) 0.0280(10) -0.0025(8) 0.0018(7) 0.0044(8)
C39 0.0155(8) 0.0334(10) 0.0339(10) 0.0062(8) 0.0021(7) 0.0029(8)
C40 0.0147(8) 0.0357(11) 0.0331(10) 0.0018(9) -0.0027(7) 0.0017(8)
C41 0.0194(9) 0.0444(12) 0.0512(13) -0.0097(10) -0.0031(9) 0.0003(9)
C42 0.0183(9) 0.0340(11) 0.0429(11) -0.0035(9) -0.0041(8) -0.0032(8)
C43 0.0239(10) 0.0281(10) 0.0417(11) 0.0007(9) -0.0090(9) 0.0027(8)
C44 0.0459(13) 0.0529(15) 0.0631(15) -0.0255(13) -0.0250(11) 0.0127(12)

loop_
_atom_type_symbol
_atom_type_description
_atom_type_scat_dispersion_real
_atom_type_scat_dispersion_imag
_atom_type_scat_source
C C 0.0033 0.0016 'International Tables Vol C Tables 4.2.6.8 and 6.1.1.4'
H H 0.0000 0.0000 'International Tables Vol C Tables 4.2.6.8 and 6.1.1.4'
N N 0.0061 0.0033 'International Tables Vol C Tables 4.2.6.8 and 6.1.1.4'
O O 0.0106 0.0060 'International Tables Vol C Tables 4.2.6.8 and 6.1.1.4'

loop_
_geom_angle_atom_site_label_1
_geom_angle_atom_site_label_2
_geom_angle_atom_site_label_3
_geom_angle
_geom_angle_site_symmetry_1
_geom_angle_site_symmetry_3
_geom_angle_publ_flag
C20 O1 N2 105.91(12) . . ?
C21 O3 C22 116.35(15) . . ?
H7A O7 H7B 109.5 . . ?
C1 N1 H1 125.3(12) . . ?
C1 N1 C8 108.55(14) . . ?
C8 N1 H1 125.9(12) . . ?
O1 N2 C9 106.24(12) . . ?
O1 N2 C18 102.81(11) . . ?
C18 N2 C9 113.85(13) . . ?
N1 C1 C2 130.14(16) . . ?
N1 C1 C6 107.66(14) . . ?
C2 C1 C6 122.21(16) . . ?
C1 C2 H2 121.5 . . ?
C3 C2 C1 117.00(18) . . ?
C3 C2 H2 121.5 . . ?
C2 C3 H3 119.1 . . ?
C2 C3 C4 121.72(18) . . ?
C4 C3 H3 119.1 . . ?
C3 C4 H4 119.5 . . ?
C5 C4 C3 121.04(17) . . ?
C5 C4 H4 119.5 . . ?
C4 C5 H5 120.5 . . ?
C4 C5 C6 118.97(18) . . ?
C6 C5 H5 120.5 . . ?
C1 C6 C7 106.98(14) . . ?
C5 C6 C1 119.02(16) . . ?
C5 C6 C7 134.00(17) . . ?
C6 C7 C17 130.77(15) . . ?
C8 C7 C6 106.71(15) . . ?
C8 C7 C17 122.47(15) . . ?
N1 C8 C9 122.89(14) . . ?
C7 C8 N1 110.09(14) . . ?
C7 C8 C9 126.97(15) . . ?
N2 C9 C8 102.41(12) . . ?
N2 C9 C10 114.90(13) . . ?
N2 C9 C11 106.47(12) . . ?
C8 C9 C10 108.91(13) . . ?
C8 C9 C11 111.69(13) . . ?
C11 C9 C10 112.09(13) . . ?
C9 C10 H10A 109.5 . . ?
C9 C10 H10B 109.5 . . ?
C9 C10 H10C 109.5 . . ?
H10A C10 H10B 109.5 . . ?
H10A C10 H10C 109.5 . . ?
H10B C10 H10C 109.5 . . ?
C12 C11 C9 120.53(14) . . ?
C16 C11 C9 121.31(14) . . ?
C16 C11 C12 118.12(15) . . ?
C11 C12 H12 119.5 . . ?
C13 C12 C11 121.06(16) . . ?
C13 C12 H12 119.5 . . ?
C12 C13 H13 120.0 . . ?
C12 C13 C14 120.01(17) . . ?
C14 C13 H13 120.0 . . ?
C13 C14 H14 120.1 . . ?
C15 C14 C13 119.73(16) . . ?
C15 C14 H14 120.1 . . ?
C14 C15 H15 119.9 . . ?
C14 C15 C16 120.23(16) . . ?
C16 C15 H15 119.9 . . ?
C11 C16 C15 120.84(16) . . ?
C11 C16 H16 119.6 . . ?
C15 C16 H16 119.6 . . ?
C7 C17 H17A 110.2 . . ?
C7 C17 H17B 110.2 . . ?
C7 C17 C18 107.39(14) . . ?
H17A C17 H17B 108.5 . . ?
C18 C17 H17A 110.2 . . ?
C18 C17 H17B 110.2 . . ?
N2 C18 C17 108.06(13) . . ?
N2 C18 H18 109.9 . . ?
N2 C18 C19 100.67(13) . . ?
C17 C18 H18 109.9 . . ?
C17 C18 C19 118.00(15) . . ?
C19 C18 H18 109.9 . . ?
C18 C19 H19A 111.3 . . ?
C18 C19 H19B 111.3 . . ?
C18 C19 C20 102.55(14) . . ?
H19A C19 H19B 109.2 . . ?
C20 C19 H19A 111.3 . . ?
C20 C19 H19B 111.3 . . ?
O1 C20 C19 106.87(14) . . ?
O1 C20 H20 109.0 . . ?
O1 C20 C21 108.00(14) . . ?
C19 C20 H20 109.0 . . ?
C21 C20 C19 114.97(15) . . ?
C21 C20 H20 109.0 . . ?
O2 C21 O3 123.99(19) . . ?
O2 C21 C20 124.63(19) . . ?
O3 C21 C20 111.36(15) . . ?
O3 C22 H22A 109.5 . . ?
O3 C22 H22B 109.5 . . ?
O3 C22 H22C 109.5 . . ?
H22A C22 H22B 109.5 . . ?
H22A C22 H22C 109.5 . . ?
H22B C22 H22C 109.5 . . ?
C42 O4 N4 102.58(12) . . ?
C43 O6 C44 115.17(18) . . ?
C23 N3 H3A 124.5(13) . . ?
C30 N3 H3A 126.5(13) . . ?
C30 N3 C23 108.97(14) . . ?
O4 N4 C31 107.10(12) . . ?
O4 N4 C40 101.77(12) . . ?
C40 N4 C31 113.89(14) . . ?
N3 C23 C24 130.05(16) . . ?
N3 C23 C28 107.48(15) . . ?
C24 C23 C28 122.46(16) . . ?
C23 C24 H24 121.1 . . ?
C25 C24 C23 117.76(17) . . ?
C25 C24 H24 121.1 . . ?
C24 C25 H25 119.6 . . ?
C24 C25 C26 120.90(18) . . ?
C26 C25 H25 119.6 . . ?
C25 C26 H26 119.3 . . ?
C27 C26 C25 121.44(17) . . ?
C27 C26 H26 119.3 . . ?
C26 C27 H27 120.4 . . ?
C26 C27 C28 119.20(17) . . ?
C28 C27 H27 120.4 . . ?
C23 C28 C29 106.64(15) . . ?
C27 C28 C23 118.23(17) . . ?
C27 C28 C29 135.13(17) . . ?
C28 C29 C39 130.82(15) . . ?
C30 C29 C28 106.97(15) . . ?
C30 C29 C39 122.20(16) . . ?
N3 C30 C31 123.36(14) . . ?
C29 C30 N3 109.93(15) . . ?
C29 C30 C31 126.70(16) . . ?
N4 C31 C30 101.83(13) . . ?
N4 C31 C32 114.33(14) . . ?
N4 C31 C33 107.38(14) . . ?
C30 C31 C32 109.90(15) . . ?
C30 C31 C33 110.78(14) . . ?
C33 C31 C32 112.14(13) . . ?
C31 C32 H32A 109.5 . . ?
C31 C32 H32B 109.5 . . ?
C31 C32 H32C 109.5 . . ?
H32A C32 H32B 109.5 . . ?
H32A C32 H32C 109.5 . . ?
H32B C32 H32C 109.5 . . ?
C34 C33 C31 122.31(16) . . ?
C38 C33 C31 119.20(15) . . ?
C38 C33 C34 118.49(16) . . ?
C33 C34 H34 119.8 . . ?
C35 C34 C33 120.34(18) . . ?
C35 C34 H34 119.8 . . ?
C34 C35 H35 119.7 . . ?
C36 C35 C34 120.66(17) . . ?
C36 C35 H35 119.7 . . ?
C35 C36 H36 120.3 . . ?
C35 C36 C37 119.46(17) . . ?
C37 C36 H36 120.3 . . ?
C36 C37 H37 120.0 . . ?
C38 C37 C36 120.00(18) . . ?
C38 C37 H37 120.0 . . ?
C33 C38 H38 119.5 . . ?
C37 C38 C33 121.05(17) . . ?
C37 C38 H38 119.5 . . ?
C29 C39 H39A 109.9 . . ?
C29 C39 H39B 109.9 . . ?
C29 C39 C40 108.72(14) . . ?
H39A C39 H39B 108.3 . . ?
C40 C39 H39A 109.9 . . ?
C40 C39 H39B 109.9 . . ?
N4 C40 C39 107.78(14) . . ?
N4 C40 H40 109.9 . . ?
N4 C40 C41 101.38(14) . . ?
C39 C40 H40 109.9 . . ?
C41 C40 C39 117.57(15) . . ?
C41 C40 H40 109.9 . . ?
C40 C41 H41A 111.1 . . ?
C40 C41 H41B 111.1 . . ?
C40 C41 C42 103.10(14) . . ?
H41A C41 H41B 109.1 . . ?
C42 C41 H41A 111.1 . . ?
C42 C41 H41B 111.1 . . ?
O4 C42 C41 106.05(15) . . ?
O4 C42 H42 109.6 . . ?
O4 C42 C43 106.74(15) . . ?
C41 C42 H42 109.6 . . ?
C43 C42 C41 115.03(16) . . ?
C43 C42 H42 109.6 . . ?
O5 C43 O6 124.92(19) . . ?
O5 C43 C42 125.24(17) . . ?
O6 C43 C42 109.84(17) . . ?
O6 C44 H44A 109.5 . . ?
O6 C44 H44B 109.5 . . ?
O6 C44 H44C 109.5 . . ?
H44A C44 H44B 109.5 . . ?
H44A C44 H44C 109.5 . . ?
H44B C44 H44C 109.5 . . ?

loop_
_geom_bond_atom_site_label_1
_geom_bond_atom_site_label_2
_geom_bond_distance
_geom_bond_site_symmetry_2
_geom_bond_publ_flag
O1 N2 1.4791(18) . ?
O1 C20 1.444(2) . ?
O2 C21 1.190(2) . ?
O3 C21 1.335(2) . ?
O3 C22 1.449(2) . ?
O7 H7A 0.8701 . ?
O7 H7B 0.8702 . ?
N1 H1 0.885(14) . ?
N1 C1 1.377(2) . ?
N1 C8 1.378(2) . ?
N2 C9 1.494(2) . ?
N2 C18 1.481(2) . ?
C1 C2 1.392(2) . ?
C1 C6 1.412(2) . ?
C2 H2 0.9500 . ?
C2 C3 1.388(3) . ?
C3 H3 0.9500 . ?
C3 C4 1.397(3) . ?
C4 H4 0.9500 . ?
C4 C5 1.375(3) . ?
C5 H5 0.9500 . ?
C5 C6 1.404(2) . ?
C6 C7 1.431(2) . ?
C7 C8 1.366(2) . ?
C7 C17 1.497(2) . ?
C8 C9 1.505(2) . ?
C9 C10 1.537(2) . ?
C9 C11 1.534(2) . ?
C10 H10A 0.9800 . ?
C10 H10B 0.9800 . ?
C10 H10C 0.9800 . ?
C11 C12 1.390(2) . ?
C11 C16 1.389(2) . ?
C12 H12 0.9500 . ?
C12 C13 1.383(2) . ?
C13 H13 0.9500 . ?
C13 C14 1.384(3) . ?
C14 H14 0.9500 . ?
C14 C15 1.373(3) . ?
C15 H15 0.9500 . ?
C15 C16 1.390(2) . ?
C16 H16 0.9500 . ?
C17 H17A 0.9900 . ?
C17 H17B 0.9900 . ?
C17 C18 1.511(2) . ?
C18 H18 1.0000 . ?
C18 C19 1.513(2) . ?
C19 H19A 0.9900 . ?
C19 H19B 0.9900 . ?
C19 C20 1.519(3) . ?
C20 H20 1.0000 . ?
C20 C21 1.502(3) . ?
C22 H22A 0.9800 . ?
C22 H22B 0.9800 . ?
C22 H22C 0.9800 . ?
O4 N4 1.4682(19) . ?
O4 C42 1.430(2) . ?
O5 C43 1.202(2) . ?
O6 C43 1.328(2) . ?
O6 C44 1.444(3) . ?
N3 H3A 0.840(19) . ?
N3 C23 1.377(2) . ?
N3 C30 1.371(2) . ?
N4 C31 1.492(2) . ?
N4 C40 1.481(2) . ?
C23 C24 1.390(3) . ?
C23 C28 1.417(2) . ?
C24 H24 0.9500 . ?
C24 C25 1.382(3) . ?
C25 H25 0.9500 . ?
C25 C26 1.400(3) . ?
C26 H26 0.9500 . ?
C26 C27 1.379(3) . ?
C27 H27 0.9500 . ?
C27 C28 1.405(2) . ?
C28 C29 1.431(3) . ?
C29 C30 1.367(2) . ?
C29 C39 1.500(2) . ?
C30 C31 1.510(2) . ?
C31 C32 1.532(2) . ?
C31 C33 1.532(2) . ?
C32 H32A 0.9800 . ?
C32 H32B 0.9800 . ?
C32 H32C 0.9800 . ?
C33 C34 1.389(2) . ?
C33 C38 1.387(2) . ?
C34 H34 0.9500 . ?
C34 C35 1.387(3) . ?
C35 H35 0.9500 . ?
C35 C36 1.375(3) . ?
C36 H36 0.9500 . ?
C36 C37 1.384(3) . ?
C37 H37 0.9500 . ?
C37 C38 1.382(3) . ?
C38 H38 0.9500 . ?
C39 H39A 0.9900 . ?
C39 H39B 0.9900 . ?
C39 C40 1.520(3) . ?
C40 H40 1.0000 . ?
C40 C41 1.520(3) . ?
C41 H41A 0.9900 . ?
C41 H41B 0.9900 . ?
C41 C42 1.545(3) . ?
C42 H42 1.0000 . ?
C42 C43 1.504(3) . ?
C44 H44A 0.9800 . ?
C44 H44B 0.9800 . ?
C44 H44C 0.9800 . ?
